data_2014389
loop_
_publ_author_name
'Insuasty, Braulio'
'Torres, Harlen'
'Cobo, Justo'
'Low, John N.'
'Glidewell, Christopher'

_publ_section_title
;5-Chloro-3-methyl-4-[3-(4-nitrophenyl)-4,5-dihydro-1<i>H</i>-pyrazol-5-yl]-1-phenyl-1<i>H</i>-pyrazole:
 a chain of fused hydrogen-bonded rings
;
_journal_coeditor_code SK1888
_journal_issue 1
_journal_name_full 'Acta Crystallographica Section C'
_journal_page_first o30
_journal_page_last o32
_journal_paper_doi 10.1107/S0108270105038023
_journal_volume 62
_journal_year 2006
_chemical_formula_iupac 'C19 H16 Cl N5 O2'
_chemical_formula_moiety 'C19 H16 Cl N5 O2'
_chemical_formula_sum 'C19 H16 Cl N5 O2'
_chemical_formula_weight 381.82
_chemical_name_systematic
;
5-Chloro-3-methyl-4-[3-(4-nitrophenyl)-4,5-dihydro-1H-pyrazol-5-yl]-1-phenyl-
1H-pyrazole
;
_space_group_IT_number 2
_symmetry_cell_setting triclinic
_symmetry_space_group_name_Hall '-P 1'
_symmetry_space_group_name_H-M 'P -1'
_atom_sites_solution_hydrogens geom
_atom_sites_solution_primary direct
_atom_sites_solution_secondary difmap
_cell_angle_alpha 83.3210(17)
_cell_angle_beta 78.9560(17)
_cell_angle_gamma 86.3960(18)
_cell_formula_units_Z 2
_cell_length_a 5.5055(2)
_cell_length_b 11.8317(3)
_cell_length_c 13.5668(4)
_cell_measurement_reflns_used 3876
_cell_measurement_temperature 120(2)
_cell_measurement_theta_max 27.48
_cell_measurement_theta_min 3.08
_cell_volume 860.73(5)
_computing_cell_refinement 'DENZO (Otwinowski & Minor, 1997) and COLLECT'
_computing_data_collection 'COLLECT (Nonius, 1998)'
_computing_data_reduction 'DENZO and COLLECT'
_computing_molecular_graphics 'PLATON (Spek, 2003)'
_computing_publication_material 'SHELXL97 and PRPKAPPA (Ferguson, 1999)'
_computing_structure_refinement 'OSCAIL and SHELXL97 (Sheldrick, 1997)'
_computing_structure_solution 'OSCAIL (McArdle, 2003) and SHELXS97 (Sheldrick, 1997)'
_diffrn_ambient_temperature 120(2)
_diffrn_detector_area_resol_mean 9.091
_diffrn_measured_fraction_theta_full 0.991
_diffrn_measured_fraction_theta_max 0.991
_diffrn_measurement_device_type 'Nonius KappaCCD area-detector'
_diffrn_measurement_method '\f and \w'
_diffrn_radiation_monochromator graphite
_diffrn_radiation_source 'Bruker Nonius FR91 rotating anode'
_diffrn_radiation_type 'Mo K\a'
_diffrn_radiation_wavelength 0.71073
_diffrn_reflns_av_R_equivalents 0.0448
_diffrn_reflns_av_sigmaI/netI 0.0394
_diffrn_reflns_limit_h_max 7
_diffrn_reflns_limit_h_min -7
_diffrn_reflns_limit_k_max 15
_diffrn_reflns_limit_k_min -15
_diffrn_reflns_limit_l_max 17
_diffrn_reflns_limit_l_min -17
_diffrn_reflns_number 19351
_diffrn_reflns_theta_full 27.57
_diffrn_reflns_theta_max 27.57
_diffrn_reflns_theta_min 3.08
_diffrn_standards_decay_% 0
_exptl_absorpt_coefficient_mu 0.249
_exptl_absorpt_correction_T_max 0.961
_exptl_absorpt_correction_T_min 0.928
_exptl_absorpt_correction_type multi-scan
_exptl_absorpt_process_details '(SADABS; Sheldrick, 2003)'
_exptl_crystal_colour yellow
_exptl_crystal_density_diffrn 1.473
_exptl_crystal_density_method 'not measured'
_exptl_crystal_description block
_exptl_crystal_F_000 396
_exptl_crystal_size_max 0.42
_exptl_crystal_size_mid 0.34
_exptl_crystal_size_min 0.16
_refine_diff_density_max 0.289
_refine_diff_density_min -0.342
_refine_ls_extinction_method none
_refine_ls_goodness_of_fit_ref 1.059
_refine_ls_hydrogen_treatment constr
_refine_ls_matrix_type full
_refine_ls_number_parameters 245
_refine_ls_number_reflns 3950
_refine_ls_number_restraints 0
_refine_ls_restrained_S_all 1.059
_refine_ls_R_factor_all 0.0589
_refine_ls_R_factor_gt 0.0396
_refine_ls_shift/su_max 0.001
_refine_ls_shift/su_mean 0.000
_refine_ls_structure_factor_coef Fsqd
_refine_ls_weighting_details 'w = 1/[\s^2^(Fo^2^)+(0.0478P)^2^+0.3277P] where P=(Fo^2^+2Fc^2^)/3'
_refine_ls_weighting_scheme calc
_refine_ls_wR_factor_gt 0.0925
_refine_ls_wR_factor_ref 0.1022
_reflns_number_gt 3076
_reflns_number_total 3950
_reflns_threshold_expression I>2\s(I)
_cod_data_source_file sk1888.cif
_cod_data_source_block I
_cod_database_code 2014389
_cod_database_fobs_code 2014389

loop_
_symmetry_equiv_pos_as_xyz
'x, y, z'
'-x, -y, -z'

loop_
_atom_site_label
_atom_site_fract_x
_atom_site_fract_y
_atom_site_fract_z
_atom_site_U_iso_or_equiv
_atom_site_adp_type
_atom_site_calc_flag
_atom_site_refinement_flags
_atom_site_occupancy
_atom_site_disorder_assembly
_atom_site_disorder_group
_atom_site_type_symbol
Cl5 0.51792(7) 0.93735(3) 0.88081(3) 0.02191(12) Uani d . 1 . . Cl
O231 0.9250(2) 0.49839(11) 0.19582(10) 0.0322(3) Uani d . 1 . . O
O232 0.5757(2) 0.41763(10) 0.20889(9) 0.0299(3) Uani d . 1 . . O
N11 0.2047(2) 1.10480(11) 0.82555(10) 0.0166(3) Uani d . 1 . . N
N12 0.0366(2) 1.13360(11) 0.76354(10) 0.0177(3) Uani d . 1 . . N
N21 0.0259(3) 0.78664(11) 0.69471(10) 0.0207(3) Uani d . 1 . . N
N22 0.0838(2) 0.71166(11) 0.62095(10) 0.0189(3) Uani d . 1 . . N
N234 0.7069(3) 0.48538(12) 0.23486(10) 0.0229(3) Uani d . 1 . . N
C13 0.0382(3) 1.04464(13) 0.71165(12) 0.0174(3) Uani d . 1 . . C
C14 0.2040(3) 0.95573(13) 0.74027(12) 0.0170(3) Uani d . 1 . . C
C15 0.3048(3) 0.99880(13) 0.81281(12) 0.0172(3) Uani d . 1 . . C
C23 0.2946(3) 0.73652(13) 0.56498(12) 0.0165(3) Uani d . 1 . . C
C24 0.4129(3) 0.83341(14) 0.59863(12) 0.0195(3) Uani d . 1 . . C
C25 0.2573(3) 0.84014(13) 0.70499(12) 0.0187(3) Uani d . 1 . . C
C121 0.2426(3) 1.18452(13) 0.89265(11) 0.0169(3) Uani d . 1 . . C
C122 0.0484(3) 1.20953(14) 0.96907(12) 0.0218(4) Uani d . 1 . . C
C123 0.0726(3) 1.29450(15) 1.02881(13) 0.0262(4) Uani d . 1 . . C
C124 0.2901(3) 1.35152(15) 1.01306(14) 0.0266(4) Uani d . 1 . . C
C125 0.4858(3) 1.32402(14) 0.93724(14) 0.0248(4) Uani d . 1 . . C
C126 0.4632(3) 1.24021(14) 0.87610(13) 0.0199(3) Uani d . 1 . . C
C131 -0.1225(3) 1.05093(14) 0.63376(13) 0.0231(4) Uani d . 1 . . C
C231 0.3972(3) 0.67580(13) 0.47698(12) 0.0166(3) Uani d . 1 . . C
C232 0.6338(3) 0.69677(13) 0.42162(12) 0.0189(3) Uani d . 1 . . C
C233 0.7355(3) 0.63481(13) 0.34166(12) 0.0200(3) Uani d . 1 . . C
C234 0.5962(3) 0.55242(13) 0.31780(12) 0.0187(3) Uani d . 1 . . C
C235 0.3577(3) 0.53123(13) 0.36894(12) 0.0208(4) Uani d . 1 . . C
C236 0.2598(3) 0.59368(13) 0.44836(12) 0.0194(3) Uani d . 1 . . C
H13A -0.2487 1.1126 0.6451 0.035 Uiso calc R 1 . . H
H13B -0.2034 0.9785 0.6388 0.035 Uiso calc R 1 . . H
H13C -0.0207 1.0658 0.5663 0.035 Uiso calc R 1 . . H
H21 -0.0534 0.7503 0.7508 0.025 Uiso d R 1 . . H
H24A 0.3971 0.9050 0.5543 0.023 Uiso calc R 1 . . H
H24B 0.5900 0.8155 0.6010 0.023 Uiso calc R 1 . . H
H25 0.3392 0.7904 0.7549 0.022 Uiso calc R 1 . . H
H122 -0.0998 1.1691 0.9806 0.026 Uiso calc R 1 . . H
H123 -0.0609 1.3134 1.0806 0.031 Uiso calc R 1 . . H
H124 0.3061 1.4095 1.0540 0.032 Uiso calc R 1 . . H
H125 0.6360 1.3628 0.9271 0.030 Uiso calc R 1 . . H
H126 0.5963 1.2215 0.8240 0.024 Uiso calc R 1 . . H
H232 0.7266 0.7542 0.4388 0.023 Uiso calc R 1 . . H
H233 0.8971 0.6488 0.3043 0.024 Uiso calc R 1 . . H
H235 0.2641 0.4753 0.3499 0.025 Uiso calc R 1 . . H
H236 0.0963 0.5807 0.4842 0.023 Uiso calc R 1 . . H

loop_
_atom_site_aniso_label
_atom_site_aniso_U_11
_atom_site_aniso_U_22
_atom_site_aniso_U_33
_atom_site_aniso_U_12
_atom_site_aniso_U_13
_atom_site_aniso_U_23
Cl5 0.0242(2) 0.0214(2) 0.0224(2) 0.00244(16) -0.00968(16) -0.00434(15)
O231 0.0312(7) 0.0357(7) 0.0281(7) 0.0033(6) 0.0022(6) -0.0121(6)
O232 0.0426(8) 0.0231(6) 0.0280(7) 0.0005(6) -0.0110(6) -0.0124(5)
N11 0.0183(7) 0.0165(7) 0.0166(7) 0.0000(5) -0.0050(5) -0.0060(5)
N12 0.0183(7) 0.0188(7) 0.0175(7) -0.0005(5) -0.0056(5) -0.0046(5)
N21 0.0225(7) 0.0206(7) 0.0197(7) -0.0065(6) 0.0006(6) -0.0091(6)
N22 0.0230(7) 0.0162(7) 0.0190(7) -0.0014(5) -0.0043(6) -0.0069(5)
N234 0.0321(8) 0.0185(7) 0.0190(7) 0.0047(6) -0.0067(6) -0.0049(6)
C13 0.0190(8) 0.0175(8) 0.0158(8) -0.0030(6) -0.0021(6) -0.0033(6)
C14 0.0181(8) 0.0173(8) 0.0161(8) -0.0021(6) -0.0022(6) -0.0047(6)
C15 0.0188(8) 0.0164(8) 0.0165(8) -0.0006(6) -0.0031(6) -0.0026(6)
C23 0.0184(8) 0.0139(7) 0.0185(8) -0.0012(6) -0.0055(6) -0.0034(6)
C24 0.0188(8) 0.0187(8) 0.0222(8) -0.0028(6) -0.0027(7) -0.0082(6)
C25 0.0216(8) 0.0162(8) 0.0204(8) -0.0015(6) -0.0062(7) -0.0057(6)
C121 0.0221(8) 0.0143(7) 0.0163(8) 0.0022(6) -0.0078(6) -0.0048(6)
C122 0.0222(8) 0.0235(8) 0.0203(8) -0.0004(7) -0.0046(7) -0.0040(7)
C123 0.0317(10) 0.0295(9) 0.0181(8) 0.0062(8) -0.0046(7) -0.0096(7)
C124 0.0376(10) 0.0208(9) 0.0267(9) 0.0056(8) -0.0162(8) -0.0113(7)
C125 0.0280(9) 0.0186(8) 0.0322(10) -0.0021(7) -0.0152(8) -0.0043(7)
C126 0.0202(8) 0.0189(8) 0.0217(8) 0.0007(6) -0.0052(7) -0.0050(6)
C131 0.0266(9) 0.0226(8) 0.0234(9) -0.0002(7) -0.0107(7) -0.0062(7)
C231 0.0199(8) 0.0135(7) 0.0171(8) -0.0002(6) -0.0051(6) -0.0021(6)
C232 0.0219(8) 0.0159(8) 0.0202(8) -0.0036(6) -0.0046(7) -0.0049(6)
C233 0.0210(8) 0.0183(8) 0.0202(8) -0.0004(6) -0.0025(7) -0.0026(6)
C234 0.0264(9) 0.0158(8) 0.0150(8) 0.0029(6) -0.0058(7) -0.0044(6)
C235 0.0246(9) 0.0172(8) 0.0238(9) -0.0016(7) -0.0103(7) -0.0054(7)
C236 0.0203(8) 0.0178(8) 0.0215(8) -0.0030(6) -0.0052(7) -0.0054(6)

loop_
_atom_type_symbol
_atom_type_description
_atom_type_scat_dispersion_real
_atom_type_scat_dispersion_imag
_atom_type_scat_source
C C 0.0033 0.0016 'International Tables Vol C Tables 4.2.6.8 and 6.1.1.4'
H H 0.0000 0.0000 'International Tables Vol C Tables 4.2.6.8 and 6.1.1.4'
Cl Cl 0.1484 0.1585 'International Tables Vol C Tables 4.2.6.8 and 6.1.1.4'
N N 0.0061 0.0033 'International Tables Vol C Tables 4.2.6.8 and 6.1.1.4'
O O 0.0106 0.0060 'International Tables Vol C Tables 4.2.6.8 and 6.1.1.4'

loop_
_geom_angle_atom_site_label_1
_geom_angle_atom_site_label_2
_geom_angle_atom_site_label_3
_geom_angle
_geom_angle_publ_flag
C15 N11 N12 110.53(12) no
C15 N11 C121 130.87(13) no
N12 N11 C121 118.58(12) no
C122 C121 C126 121.40(15) no
C122 C121 N11 118.29(14) no
C126 C121 N11 120.15(14) no
C121 C122 C123 119.27(16) no
C121 C122 H122 120.4 no
C123 C122 H122 120.4 no
C124 C123 C122 120.19(16) no
C124 C123 H123 119.9 no
C122 C123 H123 119.9 no
C123 C124 C125 119.98(16) no
C123 C124 H124 120.0 no
C125 C124 H124 120.0 no
C126 C125 C124 120.48(16) no
C126 C125 H125 119.8 no
C124 C125 H125 119.8 no
C121 C126 C125 118.65(16) no
C121 C126 H126 120.7 no
C125 C126 H126 120.7 no
C13 N12 N11 105.46(12) no
N12 C13 C14 111.66(14) no
N12 C13 C131 118.74(14) no
C14 C13 C131 129.59(15) no
C13 C131 H13A 109.5 no
C13 C131 H13B 109.5 no
H13A C131 H13B 109.5 no
C13 C131 H13C 109.5 no
H13A C131 H13C 109.5 no
H13B C131 H13C 109.5 no
C15 C14 C13 103.66(14) no
C15 C14 C25 126.48(14) no
C13 C14 C25 129.84(14) no
N11 C15 C14 108.68(13) no
N11 C15 Cl5 121.90(12) no
C14 C15 Cl5 129.42(12) no
N22 N21 C25 108.97(12) no
N22 N21 H21 109.2 no
C25 N21 H21 114.7 no
C23 N22 N21 109.03(13) no
N22 C23 C231 121.34(14) no
N22 C23 C24 113.09(14) no
C231 C23 C24 125.56(14) no
C232 C231 C236 118.81(15) no
C232 C231 C23 120.98(14) no
C236 C231 C23 120.19(14) no
C233 C232 C231 120.81(15) no
C233 C232 H232 119.6 no
C231 C232 H232 119.6 no
C234 C233 C232 118.44(15) no
C234 C233 H233 120.8 no
C232 C233 H233 120.8 no
C233 C234 C235 122.56(15) no
C233 C234 N234 118.16(15) no
C235 C234 N234 119.28(15) no
O231 N234 O232 123.50(14) no
O231 N234 C234 118.54(14) no
O232 N234 C234 117.95(14) no
C236 C235 C234 118.14(15) no
C236 C235 H235 120.9 no
C234 C235 H235 120.9 no
C235 C236 C231 121.19(15) no
C235 C236 H236 119.4 no
C231 C236 H236 119.4 no
C23 C24 C25 100.80(13) no
C23 C24 H24A 111.6 no
C25 C24 H24A 111.6 no
C23 C24 H24B 111.6 no
C25 C24 H24B 111.6 no
H24A C24 H24B 109.4 no
C14 C25 N21 111.62(13) no
C14 C25 C24 117.17(13) no
N21 C25 C24 100.81(12) no
C14 C25 H25 108.9 no
N21 C25 H25 108.9 no
C24 C25 H25 108.9 no

loop_
_geom_bond_atom_site_label_1
_geom_bond_atom_site_label_2
_geom_bond_site_symmetry_2
_geom_bond_distance
_geom_bond_publ_flag
N11 N12 . 1.3681(18) y
N12 C13 . 1.331(2) y
C13 C14 . 1.418(2) y
C14 C15 . 1.378(2) y
C15 N11 . 1.354(2) y
N21 N22 . 1.3924(19) y
N22 C23 . 1.290(2) y
C23 C24 . 1.509(2) y
C24 C25 . 1.539(2) y
C25 N21 . 1.495(2) y
N11 C121 . 1.435(2) no
C121 C122 . 1.383(2) no
C121 C126 . 1.386(2) no
C122 C123 . 1.390(2) no
C122 H122 . 0.95 no
C123 C124 . 1.380(3) no
C123 H123 . 0.95 no
C124 C125 . 1.391(3) no
C124 H124 . 0.95 no
C125 C126 . 1.390(2) no
C125 H125 . 0.95 no
C126 H126 . 0.95 no
C13 C131 . 1.495(2) no
C131 H13A . 0.98 no
C131 H13B . 0.98 no
C131 H13C . 0.98 no
C14 C25 . 1.494(2) no
C15 Cl5 . 1.7051(16) no
N21 H21 . 0.88 no
C23 C231 . 1.466(2) no
C231 C232 . 1.395(2) no
C231 C236 . 1.400(2) no
C232 C233 . 1.389(2) no
C232 H232 . 0.95 no
C233 C234 . 1.381(2) no
C233 H233 . 0.95 no
C234 C235 . 1.386(2) no
C234 N234 . 1.467(2) no
N234 O231 . 1.2275(19) no
N234 O232 . 1.2347(19) no
C235 C236 . 1.382(2) no
C235 H235 . 0.95 no
C236 H236 . 0.95 no
C24 H24A . 0.99 no
C24 H24B . 0.99 no
C25 H25 . 1.00 no

loop_
_geom_hbond_atom_site_label_D
_geom_hbond_atom_site_label_H
_geom_hbond_atom_site_label_A
_geom_hbond_site_symmetry_A
_geom_hbond_distance_DH
_geom_hbond_distance_HA
_geom_hbond_distance_DA
_geom_hbond_angle_DHA
_geom_hbond_publ_flag
C25 H25 O232 2_666 1.00 2.49 3.278(2) 136 y
C126 H126 N12 1_655 0.95 2.60 3.463(2) 151 y

loop_
_geom_torsion_atom_site_label_1
_geom_torsion_atom_site_label_2
_geom_torsion_atom_site_label_3
_geom_torsion_atom_site_label_4
_geom_torsion
_geom_torsion_publ_flag
C15 N11 C121 C122 -112.48(18) no
N12 N11 C121 C122 65.48(19) no
C15 N11 C121 C126 71.9(2) no
N12 N11 C121 C126 -110.16(16) no
C126 C121 C122 C123 1.8(2) no
N11 C121 C122 C123 -173.82(14) no
C121 C122 C123 C124 -1.3(2) no
C122 C123 C124 C125 0.0(3) no
C123 C124 C125 C126 0.8(2) no
C122 C121 C126 C125 -1.0(2) no
N11 C121 C126 C125 174.52(14) no
C124 C125 C126 C121 -0.3(2) no
C15 N11 N12 C13 -0.94(17) no
C121 N11 N12 C13 -179.30(13) no
N11 N12 C13 C14 1.02(17) no
N11 N12 C13 C131 -178.08(14) no
N12 C13 C14 C15 -0.72(18) no
C131 C13 C14 C15 178.25(16) no
N12 C13 C14 C25 177.48(15) no
C131 C13 C14 C25 -3.5(3) no
N12 N11 C15 C14 0.51(18) no
C121 N11 C15 C14 178.60(15) no
N12 N11 C15 Cl5 -179.03(11) no
C121 N11 C15 Cl5 -0.9(2) no
C13 C14 C15 N11 0.11(17) no
C25 C14 C15 N11 -178.18(14) no
C13 C14 C15 Cl5 179.61(13) no
C25 C14 C15 Cl5 1.3(3) no
C25 N21 N22 C23 -19.15(17) no
N21 N22 C23 C231 -176.47(13) no
N21 N22 C23 C24 2.12(18) no
N22 C23 C231 C232 -174.80(14) no
C24 C23 C231 C232 6.8(2) no
N22 C23 C231 C236 3.9(2) no
C24 C23 C231 C236 -174.50(14) no
C236 C231 C232 C233 -2.2(2) no
C23 C231 C232 C233 176.53(14) no
C231 C232 C233 C234 0.4(2) no
C232 C233 C234 C235 1.5(2) no
C232 C233 C234 N234 -178.54(13) no
C233 C234 N234 O231 6.1(2) no
C235 C234 N234 O231 -174.01(14) no
C233 C234 N234 O232 -174.81(14) no
C235 C234 N234 O232 5.1(2) no
C233 C234 C235 C236 -1.6(2) no
N234 C234 C235 C236 178.47(14) no
C234 C235 C236 C231 -0.3(2) no
C232 C231 C236 C235 2.1(2) no
C23 C231 C236 C235 -176.60(14) no
N22 C23 C24 C25 14.62(17) no
C231 C23 C24 C25 -166.86(14) no
C15 C14 C25 N21 136.41(16) no
C13 C14 C25 N21 -41.4(2) no
C15 C14 C25 C24 -108.12(18) no
C13 C14 C25 C24 74.1(2) no
N22 N21 C25 C14 152.03(13) no
N22 N21 C25 C24 26.88(15) no
C23 C24 C25 C14 -144.67(14) no
C23 C24 C25 N21 -23.37(14) no
